data_1521269
loop_
_publ_author_name
'Joseph, J.'
'Vimala, T.M.'
'Raju, J.'
'Murthy, V.R.K.'

_publ_section_title
;
 Structural investigations on the (Ba, Sr) (Zr, Ti) O3 system
;
_journal_name_full 'Journal of Physics D, Applied Physics'
_journal_page_first 1049
_journal_page_last 1057
_journal_volume 32
_journal_year 1999
_chemical_formula_sum 'Ba0.272 O3 Sr0.728 Ti0.597 Zr0.403'
_chemical_name_systematic '(Ba0.272 Sr0.728) (Zr0.403 Ti0.597) O3'
_space_group_IT_number 123
_symmetry_space_group_name_Hall '-P 4 2'
_symmetry_space_group_name_H-M 'P 4/m m m'
_cell_angle_alpha 90
_cell_angle_beta 90
_cell_angle_gamma 90
_cell_formula_units_Z 1
_cell_length_a 4.0184
_cell_length_b 4.0184
_cell_length_c 4.0084
_cell_volume 64.726
_citation_journal_id_ASTM JPAPBE
_cod_data_source_file Joseph_JPAPBE_1999_191.cif
_cod_data_source_block Ba0.272O3Sr0.728Ti0.597Zr0.403
_cod_original_cell_volume 64.7258
_cod_database_code 1521269

loop_
_symmetry_equiv_pos_as_xyz
x,y,z
-y,x,z
-x,-y,z
y,-x,z
x,-y,-z
y,x,-z
-x,y,-z
-y,-x,-z
-x,-y,-z
y,-x,-z
x,y,-z
-y,x,-z
-x,y,z
-y,-x,z
x,-y,z
y,x,z

loop_
_atom_site_label
_atom_site_type_symbol
_atom_site_fract_x
_atom_site_fract_y
_atom_site_fract_z
_atom_site_occupancy
_atom_site_U_iso_or_equiv
O2 O-2 0.5 0.5 0 1 0.0
Ti1 Ti+4 0.5 0.5 0.5 0.5968 0.0
Sr1 Sr+2 0 0 0 0.728 0.0
O1 O-2 0.5 0 0.5 1 0.0
Ba1 Ba+2 0 0 0 0.272 0.0
Zr1 Zr+4 0.5 0.5 0.5 0.4032 0.0
